data_2311471
loop_
_publ_author_name
'Yahyazadeh, Mahdi'
'Jerz, Gerold'
'Selmar, Dirk'
'Winterhalter, Peter'
'Jones, Peter G.'

_publ_section_title
;
 Crystal structure of akuammicine, an indole alkaloid from <i>Catharanthus
 roseus</i>.
;
_journal_coeditor_code DX2001
_journal_issue 'Pt 11'
_journal_name_full 'Acta crystallographica. Section E, Crystallographic communications'
_journal_page_first 1658
_journal_page_last 1661
_journal_paper_doi 10.1107/S2056989017014529
_journal_volume 73
_journal_year 2017
_chemical_formula_iupac 'C20 H22 N2 O2'
_chemical_formula_moiety 'C20 H22 N2 O2'
_chemical_formula_sum 'C20 H22 N2 O2'
_chemical_formula_weight 322.39
_space_group_crystal_system triclinic
_space_group_IT_number 1
_space_group_name_Hall 'P 1'
_space_group_name_H-M_alt 'P 1'
_atom_sites_solution_hydrogens mixed
_atom_sites_solution_primary direct
_atom_sites_solution_secondary difmap
_audit_creation_method SHELXL-2017/1
_cell_angle_alpha 104.696(6)
_cell_angle_beta 92.637(6)
_cell_angle_gamma 94.548(7)
_cell_formula_units_Z 2
_cell_length_a 7.4750(7)
_cell_length_b 7.7067(6)
_cell_length_c 14.6585(9)
_cell_measurement_reflns_used 13753
_cell_measurement_temperature 100(2)
_cell_measurement_theta_max 75.8160
_cell_measurement_theta_min 5.9140
_cell_volume 812.33(11)
_computing_cell_refinement
;
CrysAlis PRO (Rigaku Oxford Diffraction, 2015)
;
_computing_data_collection
;
CrysAlis PRO (Rigaku Oxford Diffraction, 2015)
;
_computing_data_reduction
;
CrysAlis PRO (Rigaku Oxford Diffraction, 2015)
;
_computing_molecular_graphics
;
XP (Siemens, 1994)
;
_computing_publication_material
;
SHELXL2017 (Sheldrick, 2015)
;
_computing_structure_refinement
;
SHELXL2017 (Sheldrick, 2015)
;
_computing_structure_solution
;
SHELXS97 (Sheldrick, 2015)
;
_diffrn_ambient_temperature 100(2)
_diffrn_detector_area_resol_mean 10.3543
_diffrn_measured_fraction_theta_full 0.999
_diffrn_measured_fraction_theta_max 0.991
_diffrn_measurement_device_type 'Oxford Diffraction Xcalibur Atlas Nova'
_diffrn_measurement_method \w
_diffrn_radiation_type CuK\a
_diffrn_radiation_wavelength 1.54184
_diffrn_reflns_av_R_equivalents 0.0646
_diffrn_reflns_limit_h_max 9
_diffrn_reflns_limit_h_min -8
_diffrn_reflns_limit_k_max 9
_diffrn_reflns_limit_k_min -9
_diffrn_reflns_limit_l_max 18
_diffrn_reflns_limit_l_min -18
_diffrn_reflns_number 40686
_diffrn_reflns_theta_full 75.000
_diffrn_reflns_theta_max 76.255
_diffrn_reflns_theta_min 5.952
_exptl_absorpt_coefficient_mu 0.681
_exptl_absorpt_correction_T_max 1.00000
_exptl_absorpt_correction_T_min 0.84998
_exptl_absorpt_correction_type multi-scan
_exptl_absorpt_process_details
;
(CrysAlis PRO; Rigaku Oxford Diffraction, 2015)
;
_exptl_crystal_colour colourless
_exptl_crystal_density_diffrn 1.318
_exptl_crystal_density_method 'not measured'
_exptl_crystal_description needle
_exptl_crystal_F_000 344
_exptl_crystal_size_max 0.150
_exptl_crystal_size_mid 0.030
_exptl_crystal_size_min 0.030
_refine_diff_density_max 0.208
_refine_diff_density_min -0.200
_refine_ls_abs_structure_details
;
Flack <i>x</i> determined using 2335 quotients [(I+)-(I-)]/[(I+)+(I-)]
(Parsons <i>et al.</i>,  2013)
;
_refine_ls_abs_structure_Flack 0.10(13)
_refine_ls_extinction_method none
_refine_ls_goodness_of_fit_ref 1.040
_refine_ls_hydrogen_treatment mixed
_refine_ls_matrix_type full
_refine_ls_number_parameters 445
_refine_ls_number_reflns 6159
_refine_ls_number_restraints 3
_refine_ls_restrained_S_all 1.040
_refine_ls_R_factor_all 0.0465
_refine_ls_R_factor_gt 0.0408
_refine_ls_shift/su_max 0.003
_refine_ls_shift/su_mean 0.000
_refine_ls_structure_factor_coef Fsqd
_refine_ls_weighting_details 'w = 1/[\s^2^(Fo^2^)+(0.0546P)^2^+0.0943P] where P=(Fo^2^+2Fc^2^)/3'
_refine_ls_weighting_scheme calc
_refine_ls_wR_factor_gt 0.0957
_refine_ls_wR_factor_ref 0.1008
_reflns_number_gt 5741
_reflns_number_total 6159
_reflns_threshold_expression I>2\s(I)
_cod_data_source_file dx2001sup1.cif
_cod_data_source_block I
_cod_database_code 2311471
_shelx_space_group_comment
;
The symmetry employed for this shelxl refinement is uniquely defined
by the following loop, which should always be used as a source of
symmetry information in preference to the above space-group names.
They are only intended as comments.
;
_shelx_estimated_absorpt_t_min 0.905
_shelx_estimated_absorpt_t_max 0.980

loop_
_space_group_symop_operation_xyz
'x, y, z'

loop_
_atom_site_type_symbol
_atom_site_label
_atom_site_fract_x
_atom_site_fract_y
_atom_site_fract_z
_atom_site_U_iso_or_equiv
_atom_site_adp_type
_atom_site_calc_flag
_atom_site_occupancy
N N1 0.5190(4) 0.4782(3) 0.28497(16) 0.0275(5) Uani d 1
H H01 0.565(5) 0.531(4) 0.344(2) 0.024(8) Uiso d 1
C C2 0.4136(4) 0.5639(4) 0.23483(18) 0.0256(6) Uani d 1
C C3 0.3872(4) 0.5708(3) 0.05848(18) 0.0265(6) Uani d 1
H H3 0.488908 0.544687 0.016586 0.032 Uiso calc 1
N N4 0.2147(4) 0.5149(3) 0.00030(15) 0.0284(5) Uani d 1
C C5 0.1620(5) 0.3308(4) 0.00788(18) 0.0297(6) Uani d 1
H H5A 0.227379 0.242121 -0.036095 0.036 Uiso calc 1
H H5B 0.031164 0.299501 -0.007413 0.036 Uiso calc 1
C C6 0.2121(5) 0.3316(4) 0.11087(18) 0.0286(6) Uani d 1
H H6A 0.227532 0.208532 0.116945 0.034 Uiso calc 1
H H6B 0.120091 0.384084 0.153325 0.034 Uiso calc 1
C C7 0.3933(4) 0.4526(3) 0.13233(17) 0.0261(6) Uani d 1
C C8 0.5463(4) 0.3352(4) 0.12953(19) 0.0275(6) Uani d 1
C C9 0.6187(5) 0.2186(4) 0.0552(2) 0.0306(6) Uani d 1
H H9 0.577882 0.209391 -0.008380 0.037 Uiso calc 1
C C10 0.7526(5) 0.1152(4) 0.0754(2) 0.0342(7) Uani d 1
H H10 0.804766 0.036093 0.025129 0.041 Uiso calc 1
C C11 0.8104(5) 0.1269(4) 0.1685(2) 0.0340(7) Uani d 1
H H11 0.901397 0.054974 0.181004 0.041 Uiso calc 1
C C12 0.7372(5) 0.2422(4) 0.2439(2) 0.0313(6) Uani d 1
H H12 0.774867 0.248319 0.307545 0.038 Uiso calc 1
C C13 0.6079(4) 0.3472(3) 0.22279(19) 0.0273(6) Uani d 1
C C14 0.4024(4) 0.7722(3) 0.10664(17) 0.0276(6) Uani d 1
H H14A 0.374271 0.840809 0.059975 0.033 Uiso calc 1
H H14B 0.526261 0.813290 0.134814 0.033 Uiso calc 1
C C15 0.2670(4) 0.8033(3) 0.18458(17) 0.0262(6) Uani d 1
H H15 0.261568 0.935890 0.210291 0.031 Uiso calc 1
C C16 0.3457(4) 0.7262(4) 0.26288(17) 0.0259(6) Uani d 1
C C17 0.3919(4) 0.8359(4) 0.35900(18) 0.0272(6) Uani d 1
C C18 -0.0906(5) 0.7944(4) 0.2884(2) 0.0329(7) Uani d 1
H H18A 0.020729 0.866877 0.317662 0.049 Uiso calc 1
H H18B -0.116899 0.698314 0.320004 0.049 Uiso calc 1
H H18C -0.189989 0.871280 0.294681 0.049 Uiso calc 1
C C19 -0.0685(5) 0.7125(4) 0.18548(19) 0.0298(6) Uani d 1
H H19 -0.173052 0.650022 0.148756 0.036 Uiso calc 1
C C20 0.0805(4) 0.7177(4) 0.14015(18) 0.0279(6) Uani d 1
C C21 0.0755(5) 0.6384(4) 0.03389(19) 0.0310(6) Uani d 1
H H21A -0.044282 0.572139 0.012555 0.037 Uiso calc 1
H H21B 0.088024 0.738777 0.003153 0.037 Uiso calc 1
C C22 0.4099(6) 1.1314(4) 0.4623(2) 0.0376(8) Uani d 1
H H22A 0.307137 1.145267 0.501813 0.056 Uiso calc 1
H H22B 0.453896 1.248929 0.453562 0.056 Uiso calc 1
H H22C 0.506223 1.082961 0.493159 0.056 Uiso calc 1
O O1 0.4602(3) 0.7814(3) 0.42280(13) 0.0304(5) Uani d 1
O O2 0.3547(3) 1.0088(3) 0.37120(13) 0.0334(5) Uani d 1
N N1' 0.5324(4) 0.6183(3) 0.59211(16) 0.0282(5) Uani d 1
H H01' 0.557(6) 0.652(6) 0.540(3) 0.043(10) Uiso d 1
C C2' 0.6443(4) 0.5214(4) 0.63243(17) 0.0264(6) Uani d 1
C C3' 0.7304(5) 0.5197(4) 0.80590(18) 0.0294(6) Uani d 1
H H3' 0.722276 0.626475 0.860512 0.035 Uiso calc 1
N N4' 0.6967(4) 0.3522(3) 0.83775(16) 0.0308(6) Uani d 1
C C5' 0.5046(5) 0.2993(4) 0.81692(19) 0.0316(7) Uani d 1
H H5'1 0.434494 0.372964 0.865486 0.038 Uiso calc 1
H H5'2 0.476610 0.170664 0.815071 0.038 Uiso calc 1
C C6' 0.4603(5) 0.3321(3) 0.71971(18) 0.0281(6) Uani d 1
H H6'1 0.330274 0.343124 0.709390 0.034 Uiso calc 1
H H6'2 0.497434 0.234551 0.668036 0.034 Uiso calc 1
C C7' 0.5744(4) 0.5140(3) 0.72739(17) 0.0266(6) Uani d 1
C C8' 0.4560(5) 0.6659(4) 0.74493(19) 0.0289(6) Uani d 1
C C9' 0.3666(5) 0.7458(4) 0.8232(2) 0.0315(6) Uani d 1
H H9' 0.384587 0.712996 0.880973 0.038 Uiso calc 1
C C10' 0.2503(5) 0.8744(4) 0.8161(2) 0.0338(7) Uani d 1
H H10' 0.190798 0.932032 0.869901 0.041 Uiso calc 1
C C11' 0.2201(5) 0.9196(4) 0.7310(2) 0.0337(7) Uani d 1
H H11' 0.138024 1.005923 0.727152 0.040 Uiso calc 1
C C12' 0.3084(5) 0.8402(4) 0.6510(2) 0.0323(7) Uani d 1
H H12' 0.288283 0.871058 0.592867 0.039 Uiso calc 1
C C13' 0.4263(4) 0.7147(4) 0.65995(19) 0.0284(6) Uani d 1
C C14' 0.9146(5) 0.5310(4) 0.7686(2) 0.0314(7) Uani d 1
H H14C 1.006195 0.509517 0.814476 0.038 Uiso calc 1
H H14D 0.944801 0.652462 0.759263 0.038 Uiso calc 1
C C15' 0.9137(4) 0.3864(4) 0.67316(19) 0.0287(6) Uani d 1
H H15' 1.039142 0.381604 0.652387 0.034 Uiso calc 1
C C16' 0.7971(4) 0.4503(4) 0.60213(18) 0.0267(6) Uani d 1
C C17' 0.8636(5) 0.4777(4) 0.51448(18) 0.0290(6) Uani d 1
C C18' 0.8904(5) 0.0130(4) 0.5238(2) 0.0371(7) Uani d 1
H H18D 0.932626 0.127975 0.511469 0.056 Uiso calc 1
H H18E 0.786806 -0.043359 0.479919 0.056 Uiso calc 1
H H18F 0.987267 -0.067022 0.514863 0.056 Uiso calc 1
C C19' 0.8357(5) 0.0456(4) 0.6238(2) 0.0331(7) Uani d 1
H H19' 0.787163 -0.056761 0.642494 0.040 Uiso calc 1
C C20' 0.8480(5) 0.2031(4) 0.68892(19) 0.0294(6) Uani d 1
C C21' 0.8080(5) 0.2099(4) 0.79049(19) 0.0327(7) Uani d 1
H H21C 0.746707 0.091838 0.791562 0.039 Uiso calc 1
H H21D 0.923995 0.225433 0.828359 0.039 Uiso calc 1
C C22' 1.1154(5) 0.4795(5) 0.4215(2) 0.0430(8) Uani d 1
H H22D 1.062668 0.393287 0.363550 0.065 Uiso calc 1
H H22E 1.245390 0.470793 0.427088 0.065 Uiso calc 1
H H22F 1.093033 0.601895 0.419177 0.065 Uiso calc 1
O O1' 0.7762(3) 0.5340(3) 0.45692(14) 0.0325(5) Uani d 1
O O2' 1.0348(3) 0.4389(3) 0.50224(15) 0.0348(5) Uani d 1

loop_
_atom_site_aniso_label
_atom_site_aniso_U_11
_atom_site_aniso_U_22
_atom_site_aniso_U_33
_atom_site_aniso_U_12
_atom_site_aniso_U_13
_atom_site_aniso_U_23
N1 0.0277(15) 0.0282(10) 0.0254(10) -0.0005(10) -0.0019(10) 0.0062(8)
C2 0.0238(17) 0.0274(11) 0.0246(11) -0.0046(11) 0.0011(11) 0.0075(9)
C3 0.0259(17) 0.0288(12) 0.0235(11) -0.0018(11) 0.0014(11) 0.0056(9)
N4 0.0274(16) 0.0313(11) 0.0238(10) -0.0026(10) -0.0008(10) 0.0042(8)
C5 0.0274(18) 0.0319(13) 0.0255(12) -0.0055(12) -0.0017(11) 0.0023(10)
C6 0.0289(18) 0.0291(12) 0.0256(12) -0.0034(12) 0.0020(11) 0.0048(9)
C7 0.0256(18) 0.0267(12) 0.0240(11) -0.0031(11) 0.0009(11) 0.0044(9)
C8 0.0259(18) 0.0268(11) 0.0288(12) -0.0035(12) 0.0030(11) 0.0071(9)
C9 0.0309(19) 0.0294(12) 0.0306(12) -0.0021(12) 0.0053(12) 0.0070(10)
C10 0.033(2) 0.0281(12) 0.0412(15) -0.0001(13) 0.0105(14) 0.0077(11)
C11 0.0252(18) 0.0300(12) 0.0483(16) 0.0007(12) 0.0044(14) 0.0131(11)
C12 0.0288(19) 0.0298(13) 0.0357(13) -0.0009(12) 0.0026(12) 0.0104(10)
C13 0.0238(17) 0.0250(11) 0.0324(13) -0.0037(11) 0.0029(12) 0.0076(10)
C14 0.0300(18) 0.0279(12) 0.0242(11) -0.0026(12) 0.0010(11) 0.0073(9)
C15 0.0274(18) 0.0271(12) 0.0228(11) 0.0006(11) -0.0001(11) 0.0052(9)
C16 0.0233(17) 0.0285(11) 0.0242(12) -0.0041(11) -0.0005(11) 0.0058(9)
C17 0.0251(17) 0.0302(12) 0.0241(11) -0.0032(11) 0.0017(11) 0.0047(9)
C18 0.0303(19) 0.0381(14) 0.0320(13) 0.0026(13) 0.0037(12) 0.0118(11)
C19 0.0273(18) 0.0312(12) 0.0304(12) 0.0003(12) -0.0010(12) 0.0084(10)
C20 0.0277(18) 0.0297(12) 0.0249(12) 0.0030(12) -0.0012(11) 0.0051(9)
C21 0.0288(18) 0.0363(14) 0.0258(12) 0.0006(13) -0.0029(11) 0.0055(10)
C22 0.045(2) 0.0311(13) 0.0293(13) -0.0006(14) -0.0064(13) -0.0030(10)
O1 0.0303(13) 0.0346(9) 0.0244(8) -0.0005(9) -0.0025(8) 0.0062(7)
O2 0.0410(15) 0.0293(9) 0.0261(9) 0.0021(9) -0.0053(9) 0.0015(7)
N1' 0.0248(15) 0.0347(11) 0.0245(10) -0.0011(10) 0.0000(10) 0.0081(9)
C2' 0.0259(17) 0.0291(12) 0.0223(11) -0.0072(11) -0.0020(11) 0.0065(9)
C3' 0.0326(19) 0.0302(12) 0.0214(11) -0.0070(12) -0.0051(11) 0.0035(9)
N4' 0.0333(16) 0.0327(11) 0.0250(10) -0.0047(11) -0.0010(10) 0.0079(8)
C5' 0.035(2) 0.0307(12) 0.0264(12) -0.0072(12) 0.0017(12) 0.0061(9)
C6' 0.0265(18) 0.0293(12) 0.0258(12) -0.0053(12) -0.0003(11) 0.0050(9)
C7' 0.0240(17) 0.0309(12) 0.0227(11) -0.0057(12) -0.0001(11) 0.0057(9)
C8' 0.0255(17) 0.0297(12) 0.0275(12) -0.0062(12) -0.0004(11) 0.0030(9)
C9' 0.0304(19) 0.0310(12) 0.0291(12) -0.0076(12) 0.0035(12) 0.0038(10)
C10' 0.031(2) 0.0281(12) 0.0366(13) -0.0061(13) 0.0065(13) 0.0002(10)
C11' 0.0262(18) 0.0276(12) 0.0439(15) -0.0029(12) 0.0013(13) 0.0049(11)
C12' 0.0292(19) 0.0318(13) 0.0347(13) -0.0031(12) -0.0019(12) 0.0086(10)
C13' 0.0236(17) 0.0293(12) 0.0290(12) -0.0053(12) -0.0006(11) 0.0042(10)
C14' 0.0296(19) 0.0345(13) 0.0276(12) -0.0079(12) -0.0075(12) 0.0085(10)
C15' 0.0231(17) 0.0363(13) 0.0262(12) -0.0033(12) -0.0013(11) 0.0095(10)
C16' 0.0226(16) 0.0311(12) 0.0252(12) -0.0040(11) -0.0010(11) 0.0075(9)
C17' 0.0259(18) 0.0338(13) 0.0262(12) -0.0028(12) 0.0007(11) 0.0078(10)
C18' 0.032(2) 0.0423(15) 0.0335(14) 0.0024(14) 0.0013(13) 0.0044(11)
C19' 0.0296(19) 0.0366(14) 0.0325(13) -0.0007(13) -0.0022(12) 0.0094(11)
C20' 0.0261(18) 0.0348(13) 0.0277(12) 0.0002(12) -0.0021(11) 0.0101(10)
C21' 0.036(2) 0.0355(13) 0.0271(12) 0.0000(13) -0.0012(12) 0.0105(10)
C22' 0.029(2) 0.066(2) 0.0410(16) 0.0015(17) 0.0098(14) 0.0256(15)
O1' 0.0279(13) 0.0443(11) 0.0276(9) 0.0028(10) 0.0022(9) 0.0140(8)
O2' 0.0241(13) 0.0502(12) 0.0344(10) 0.0019(10) 0.0047(9) 0.0185(9)

loop_
_atom_type_symbol
_atom_type_description
_atom_type_scat_dispersion_real
_atom_type_scat_dispersion_imag
_atom_type_scat_source
C C 0.0181 0.0091 'International Tables Vol C Tables 4.2.6.8 and 6.1.1.4'
H H 0.0000 0.0000 'International Tables Vol C Tables 4.2.6.8 and 6.1.1.4'
N N 0.0311 0.0180 'International Tables Vol C Tables 4.2.6.8 and 6.1.1.4'
O O 0.0492 0.0322 'International Tables Vol C Tables 4.2.6.8 and 6.1.1.4'

loop_
_geom_angle_atom_site_label_1
_geom_angle_atom_site_label_2
_geom_angle_atom_site_label_3
_geom_angle
C2 N1 C13 110.1(2)
C2 N1 H01 122(2)
C13 N1 H01 122(2)
C16 C2 N1 129.7(2)
C16 C2 C7 122.0(2)
N1 C2 C7 108.0(2)
N4 C3 C14 110.6(2)
N4 C3 C7 107.2(2)
C14 C3 C7 112.2(2)
N4 C3 H3 108.9
C14 C3 H3 108.9
C7 C3 H3 108.9
C5 N4 C21 111.7(3)
C5 N4 C3 104.9(2)
C21 N4 C3 111.9(2)
N4 C5 C6 105.9(2)
N4 C5 H5A 110.5
C6 C5 H5A 110.5
N4 C5 H5B 110.5
C6 C5 H5B 110.5
H5A C5 H5B 108.7
C5 C6 C7 102.1(2)
C5 C6 H6A 111.3
C7 C6 H6A 111.3
C5 C6 H6B 111.3
C7 C6 H6B 111.3
H6A C6 H6B 109.2
C8 C7 C2 101.4(2)
C8 C7 C6 109.2(2)
C2 C7 C6 111.2(2)
C8 C7 C3 117.4(2)
C2 C7 C3 113.5(2)
C6 C7 C3 104.2(2)
C9 C8 C13 120.0(3)
C9 C8 C7 131.8(3)
C13 C8 C7 108.0(2)
C8 C9 C10 118.8(3)
C8 C9 H9 120.6
C10 C9 H9 120.6
C11 C10 C9 120.6(3)
C11 C10 H10 119.7
C9 C10 H10 119.7
C10 C11 C12 121.2(3)
C10 C11 H11 119.4
C12 C11 H11 119.4
C13 C12 C11 117.6(3)
C13 C12 H12 121.2
C11 C12 H12 121.2
C12 C13 C8 121.9(3)
C12 C13 N1 128.8(3)
C8 C13 N1 109.3(2)
C3 C14 C15 107.8(2)
C3 C14 H14A 110.1
C15 C14 H14A 110.1
C3 C14 H14B 110.1
C15 C14 H14B 110.1
H14A C14 H14B 108.5
C20 C15 C16 115.8(2)
C20 C15 C14 108.6(2)
C16 C15 C14 105.6(2)
C20 C15 H15 108.9
C16 C15 H15 108.9
C14 C15 H15 108.9
C2 C16 C17 118.7(3)
C2 C16 C15 116.7(2)
C17 C16 C15 122.6(2)
O1 C17 O2 122.4(2)
O1 C17 C16 124.7(3)
O2 C17 C16 112.9(2)
C19 C18 H18A 109.5
C19 C18 H18B 109.5
H18A C18 H18B 109.5
C19 C18 H18C 109.5
H18A C18 H18C 109.5
H18B C18 H18C 109.5
C20 C19 C18 127.3(3)
C20 C19 H19 116.3
C18 C19 H19 116.4
C19 C20 C21 120.2(3)
C19 C20 C15 126.1(2)
C21 C20 C15 113.7(3)
N4 C21 C20 115.7(2)
N4 C21 H21A 108.3
C20 C21 H21A 108.3
N4 C21 H21B 108.3
C20 C21 H21B 108.3
H21A C21 H21B 107.4
O2 C22 H22A 109.5
O2 C22 H22B 109.5
H22A C22 H22B 109.5
O2 C22 H22C 109.5
H22A C22 H22C 109.5
H22B C22 H22C 109.5
C17 O2 C22 116.7(2)
C2' N1' C13' 110.3(2)
C2' N1' H01' 122(3)
C13' N1' H01' 122(3)
C16' C2' N1' 129.9(3)
C16' C2' C7' 122.3(3)
N1' C2' C7' 107.7(3)
N4' C3' C14' 110.8(3)
N4' C3' C7' 106.4(2)
C14' C3' C7' 112.1(2)
N4' C3' H3' 109.1
C14' C3' H3' 109.1
C7' C3' H3' 109.1
C5' N4' C21' 112.5(2)
C5' N4' C3' 105.1(2)
C21' N4' C3' 112.0(2)
N4' C5' C6' 105.5(2)
N4' C5' H5'1 110.6
C6' C5' H5'1 110.6
N4' C5' H5'2 110.6
C6' C5' H5'2 110.6
H5'1 C5' H5'2 108.8
C5' C6' C7' 101.8(2)
C5' C6' H6'1 111.4
C7' C6' H6'1 111.4
C5' C6' H6'2 111.4
C7' C6' H6'2 111.4
H6'1 C6' H6'2 109.3
C8' C7' C2' 101.4(2)
C8' C7' C6' 110.1(3)
C2' C7' C6' 111.1(2)
C8' C7' C3' 117.5(2)
C2' C7' C3' 113.2(3)
C6' C7' C3' 103.8(2)
C9' C8' C13' 119.6(3)
C9' C8' C7' 131.8(3)
C13' C8' C7' 108.3(2)
C8' C9' C10' 119.2(3)
C8' C9' H9' 120.4
C10' C9' H9' 120.4
C9' C10' C11' 120.6(3)
C9' C10' H10' 119.7
C11' C10' H10' 119.7
C10' C11' C12' 121.2(3)
C10' C11' H11' 119.4
C12' C11' H11' 119.4
C13' C12' C11' 117.3(3)
C13' C12' H12' 121.3
C11' C12' H12' 121.3
C12' C13' N1' 128.8(3)
C12' C13' C8' 122.1(3)
N1' C13' C8' 109.1(3)
C3' C14' C15' 108.5(2)
C3' C14' H14C 110.0
C15' C14' H14C 110.0
C3' C14' H14D 110.0
C15' C14' H14D 110.0
H14C C14' H14D 108.4
C16' C15' C20' 115.4(2)
C16' C15' C14' 106.2(2)
C20' C15' C14' 108.2(2)
C16' C15' H15' 109.0
C20' C15' H15' 109.0
C14' C15' H15' 109.0
C2' C16' C17' 118.8(3)
C2' C16' C15' 117.0(2)
C17' C16' C15' 122.4(3)
O1' C17' O2' 121.9(3)
O1' C17' C16' 124.5(3)
O2' C17' C16' 113.6(2)
C19' C18' H18D 109.5
C19' C18' H18E 109.5
H18D C18' H18E 109.5
C19' C18' H18F 109.5
H18D C18' H18F 109.5
H18E C18' H18F 109.5
C20' C19' C18' 126.9(3)
C20' C19' H19' 116.6
C18' C19' H19' 116.6
C19' C20' C21' 120.2(3)
C19' C20' C15' 125.5(3)
C21' C20' C15' 114.1(2)
N4' C21' C20' 116.7(2)
N4' C21' H21C 108.1
C20' C21' H21C 108.1
N4' C21' H21D 108.1
C20' C21' H21D 108.1
H21C C21' H21D 107.3
O2' C22' H22D 109.5
O2' C22' H22E 109.5
H22D C22' H22E 109.5
O2' C22' H22F 109.5
H22D C22' H22F 109.5
H22E C22' H22F 109.5
C17' O2' C22' 116.7(2)

loop_
_geom_bond_atom_site_label_1
_geom_bond_atom_site_label_2
_geom_bond_distance
N1 C2 1.368(4)
N1 C13 1.409(4)
N1 H01 0.90(4)
C2 C16 1.360(4)
C2 C7 1.523(3)
C3 N4 1.483(4)
C3 C14 1.526(3)
C3 C7 1.583(3)
C3 H3 1.0000
N4 C5 1.475(4)
N4 C21 1.483(4)
C5 C6 1.537(4)
C5 H5A 0.9900
C5 H5B 0.9900
C6 C7 1.554(4)
C6 H6A 0.9900
C6 H6B 0.9900
C7 C8 1.509(4)
C8 C9 1.387(4)
C8 C13 1.400(4)
C9 C10 1.394(5)
C9 H9 0.9500
C10 C11 1.392(4)
C10 H10 0.9500
C11 C12 1.395(4)
C11 H11 0.9500
C12 C13 1.382(4)
C12 H12 0.9500
C14 C15 1.547(4)
C14 H14A 0.9900
C14 H14B 0.9900
C15 C20 1.535(4)
C15 C16 1.535(4)
C15 H15 1.0000
C16 C17 1.457(3)
C17 O1 1.225(3)
C17 O2 1.352(3)
C18 C19 1.503(4)
C18 H18A 0.9800
C18 H18B 0.9800
C18 H18C 0.9800
C19 C20 1.326(5)
C19 H19 0.9500
C20 C21 1.520(3)
C21 H21A 0.9900
C21 H21B 0.9900
C22 O2 1.447(3)
C22 H22A 0.9800
C22 H22B 0.9800
C22 H22C 0.9800
N1' C2' 1.373(4)
N1' C13' 1.401(4)
N1' H01' 0.89(4)
C2' C16' 1.351(5)
C2' C7' 1.522(4)
C3' N4' 1.488(4)
C3' C14' 1.509(5)
C3' C7' 1.590(4)
C3' H3' 1.0000
N4' C5' 1.458(5)
N4' C21' 1.479(4)
C5' C6' 1.535(4)
C5' H5'1 0.9900
C5' H5'2 0.9900
C6' C7' 1.558(4)
C6' H6'1 0.9900
C6' H6'2 0.9900
C7' C8' 1.501(4)
C8' C9' 1.385(4)
C8' C13' 1.403(4)
C9' C10' 1.389(5)
C9' H9' 0.9500
C10' C11' 1.391(5)
C10' H10' 0.9500
C11' C12' 1.399(5)
C11' H11' 0.9500
C12' C13' 1.385(5)
C12' H12' 0.9500
C14' C15' 1.551(4)
C14' H14C 0.9900
C14' H14D 0.9900
C15' C16' 1.526(4)
C15' C20' 1.535(4)
C15' H15' 1.0000
C16' C17' 1.457(4)
C17' O1' 1.228(4)
C17' O2' 1.346(4)
C18' C19' 1.504(4)
C18' H18D 0.9800
C18' H18E 0.9800
C18' H18F 0.9800
C19' C20' 1.334(4)
C19' H19' 0.9500
C20' C21' 1.521(4)
C21' H21C 0.9900
C21' H21D 0.9900
C22' O2' 1.444(4)
C22' H22D 0.9800
C22' H22E 0.9800
C22' H22F 0.9800

loop_
_geom_hbond_atom_site_label_D
_geom_hbond_atom_site_label_H
_geom_hbond_atom_site_label_A
_geom_hbond_distance_DH
_geom_hbond_distance_HA
_geom_hbond_distance_DA
_geom_hbond_angle_DHA
_geom_hbond_publ_flag
N1 H01 O1 0.90(4) 2.20(3) 2.754(3) 119(3) yes
N1 H01 O1' 0.90(4) 2.23(4) 3.018(3) 146(3) yes
N1' H01' O1' 0.89(4) 2.20(4) 2.745(4) 119(3) yes
N1' H01' O1 0.89(4) 2.31(4) 3.098(3) 147(4) yes
C18 H18A O2 0.98 2.64 3.609(4) 167.7 yes
C18' H18D O2' 0.98 2.50 3.469(4) 172.5 yes

loop_
_geom_torsion_atom_site_label_1
_geom_torsion_atom_site_label_2
_geom_torsion_atom_site_label_3
_geom_torsion_atom_site_label_4
_geom_torsion
_geom_torsion_publ_flag
C13 N1 C2 C16 -159.8(3) ?
C13 N1 C2 C7 14.9(3) ?
C14 C3 N4 C5 -145.6(2) ?
C7 C3 N4 C5 -23.1(3) ?
C14 C3 N4 C21 -24.3(3) y
C7 C3 N4 C21 98.2(3) ?
C21 N4 C5 C6 -82.6(3) ?
C3 N4 C5 C6 38.8(3) ?
N4 C5 C6 C7 -38.5(3) ?
C16 C2 C7 C8 157.7(3) ?
N1 C2 C7 C8 -17.5(3) ?
C16 C2 C7 C6 -86.3(3) ?
N1 C2 C7 C6 98.5(3) ?
C16 C2 C7 C3 30.8(4) ?
N1 C2 C7 C3 -144.4(3) ?
C5 C6 C7 C8 -103.4(2) ?
C5 C6 C7 C2 145.5(2) ?
C5 C6 C7 C3 22.9(3) ?
N4 C3 C7 C8 120.2(3) ?
C14 C3 C7 C8 -118.2(3) ?
N4 C3 C7 C2 -121.8(3) ?
C14 C3 C7 C2 -0.2(4) y
N4 C3 C7 C6 -0.7(3) ?
C14 C3 C7 C6 120.9(3) ?
C2 C7 C8 C9 -170.8(3) ?
C6 C7 C8 C9 71.7(4) ?
C3 C7 C8 C9 -46.6(4) ?
C2 C7 C8 C13 14.1(3) ?
C6 C7 C8 C13 -103.3(3) ?
C3 C7 C8 C13 138.4(2) ?
C13 C8 C9 C10 0.0(4) ?
C7 C8 C9 C10 -174.6(3) ?
C8 C9 C10 C11 1.0(5) ?
C9 C10 C11 C12 -0.3(5) ?
C10 C11 C12 C13 -1.3(5) ?
C11 C12 C13 C8 2.3(4) ?
C11 C12 C13 N1 -177.3(3) ?
C9 C8 C13 C12 -1.6(4) ?
C7 C8 C13 C12 174.1(3) ?
C9 C8 C13 N1 178.0(3) ?
C7 C8 C13 N1 -6.3(3) ?
C2 N1 C13 C12 174.0(3) ?
C2 N1 C13 C8 -5.6(3) ?
N4 C3 C14 C15 70.9(3) ?
C7 C3 C14 C15 -48.7(3) ?
C3 C14 C15 C20 -53.1(3) ?
C3 C14 C15 C16 71.7(3) ?
N1 C2 C16 C17 2.5(5) ?
C7 C2 C16 C17 -171.5(3) ?
N1 C2 C16 C15 166.9(3) ?
C7 C2 C16 C15 -7.1(4) y
C20 C15 C16 C2 76.4(4) ?
C14 C15 C16 C2 -43.8(3) ?
C20 C15 C16 C17 -119.9(3) ?
C14 C15 C16 C17 120.0(3) ?
C2 C16 C17 O1 -14.1(5) ?
C15 C16 C17 O1 -177.6(3) ?
C2 C16 C17 O2 164.7(3) ?
C15 C16 C17 O2 1.2(4) ?
C18 C19 C20 C21 -175.7(3) ?
C18 C19 C20 C15 2.6(5) ?
C16 C15 C20 C19 59.4(4) ?
C14 C15 C20 C19 177.9(3) ?
C16 C15 C20 C21 -122.2(3) ?
C14 C15 C20 C21 -3.6(3) y
C5 N4 C21 C20 82.5(3) ?
C3 N4 C21 C20 -34.8(3) ?
C19 C20 C21 N4 -130.9(3) ?
C15 C20 C21 N4 50.6(3) ?
O1 C17 O2 C22 3.8(5) ?
C16 C17 O2 C22 -175.0(3) ?
C13' N1' C2' C16' -160.4(3) ?
C13' N1' C2' C7' 15.6(3) ?
C14' C3' N4' C5' -146.4(2) ?
C7' C3' N4' C5' -24.3(3) ?
C14' C3' N4' C21' -24.0(3) y
C7' C3' N4' C21' 98.1(3) ?
C21' N4' C5' C6' -81.1(3) ?
C3' N4' C5' C6' 41.0(3) ?
N4' C5' C6' C7' -40.5(3) ?
C16' C2' C7' C8' 158.3(3) ?
N1' C2' C7' C8' -18.1(3) ?
C16' C2' C7' C6' -84.7(3) ?
N1' C2' C7' C6' 98.8(3) ?
C16' C2' C7' C3' 31.6(4) ?
N1' C2' C7' C3' -144.8(2) ?
C5' C6' C7' C8' -102.6(3) ?
C5' C6' C7' C2' 145.9(3) ?
C5' C6' C7' C3' 24.0(3) ?
N4' C3' C7' C8' 120.9(3) ?
C14' C3' C7' C8' -117.8(3) ?
N4' C3' C7' C2' -121.4(2) ?
C14' C3' C7' C2' -0.1(3) y
N4' C3' C7' C6' -0.8(3) ?
C14' C3' C7' C6' 120.5(2) ?
C2' C7' C8' C9' -171.9(3) ?
C6' C7' C8' C9' 70.4(4) ?
C3' C7' C8' C9' -48.1(5) ?
C2' C7' C8' C13' 14.5(3) ?
C6' C7' C8' C13' -103.2(3) ?
C3' C7' C8' C13' 138.3(3) ?
C13' C8' C9' C10' -0.6(4) ?
C7' C8' C9' C10' -173.6(3) ?
C8' C9' C10' C11' 1.6(5) ?
C9' C10' C11' C12' -1.4(5) ?
C10' C11' C12' C13' 0.2(5) ?
C11' C12' C13' N1' -179.0(3) ?
C11' C12' C13' C8' 0.8(5) ?
C2' N1' C13' C12' 173.8(3) ?
C2' N1' C13' C8' -6.1(3) ?
C9' C8' C13' C12' -0.6(5) ?
C7' C8' C13' C12' 173.9(3) ?
C9' C8' C13' N1' 179.3(3) ?
C7' C8' C13' N1' -6.2(3) ?
N4' C3' C14' C15' 70.5(3) ?
C7' C3' C14' C15' -48.2(3) ?
C3' C14' C15' C16' 70.4(3) ?
C3' C14' C15' C20' -54.0(3) ?
N1' C2' C16' C17' 1.2(4) ?
C7' C2' C16' C17' -174.3(2) ?
N1' C2' C16' C15' 166.6(3) ?
C7' C2' C16' C15' -9.0(4) y
C20' C15' C16' C2' 78.4(3) ?
C14' C15' C16' C2' -41.4(3) ?
C20' C15' C16' C17' -116.8(3) ?
C14' C15' C16' C17' 123.4(3) ?
C2' C16' C17' O1' -13.2(4) ?
C15' C16' C17' O1' -177.7(3) ?
C2' C16' C17' O2' 165.4(3) ?
C15' C16' C17' O2' 0.9(4) ?
C18' C19' C20' C21' -172.5(3) ?
C18' C19' C20' C15' 3.0(6) ?
C16' C15' C20' C19' 63.8(4) ?
C14' C15' C20' C19' -177.4(3) ?
C16' C15' C20' C21' -120.4(3) ?
C14' C15' C20' C21' -1.6(4) y
C5' N4' C21' C20' 84.4(3) ?
C3' N4' C21' C20' -33.8(4) ?
C19' C20' C21' N4' -136.0(3) ?
C15' C20' C21' N4' 48.0(4) ?
O1' C17' O2' C22' 4.5(4) ?
C16' C17' O2' C22' -174.2(3) ?
